data_7028437
loop_
_publ_author_name
'Sarkar, Rupa'
'Mondal, Pallab'
'Rajak, Kajal Krishna'

_publ_section_title
;
 Synthesis, structure and spectroscopic properties of Re(i) complexes
 incorporating 5-arylazo-8-hydroxyquinoline: a density functional
 theory/time-dependent density functional theory investigation.
;
_journal_issue 7
_journal_name_full 'Dalton transactions (Cambridge, England : 2003)'
_journal_page_first 2859
_journal_page_last 2877
_journal_paper_doi 10.1039/c3dt52630e
_journal_volume 43
_journal_year 2014
_chemical_formula_sum 'C21 H14 N5 O4 Re'
_chemical_formula_weight 586.57
_chemical_name_systematic
;
 ?
;
_space_group_IT_number 13
_symmetry_cell_setting monoclinic
_symmetry_space_group_name_Hall '-P 2yc'
_symmetry_space_group_name_H-M 'P 1 2/c 1'
_atom_sites_solution_hydrogens geom
_atom_sites_solution_primary direct
_atom_sites_solution_secondary difmap
_audit_creation_method SHELXL-97
_cell_angle_alpha 90.00
_cell_angle_beta 91.4690(10)
_cell_angle_gamma 90.00
_cell_formula_units_Z 4
_cell_length_a 17.7605(3)
_cell_length_b 8.06550(10)
_cell_length_c 14.5295(2)
_cell_measurement_reflns_used 250
_cell_measurement_temperature 293(2)
_cell_measurement_theta_max 27.50
_cell_measurement_theta_min 1.15
_cell_volume 2080.63(5)
_computing_cell_refinement 'SMART APEX II'
_computing_data_collection 'SMART APEX II (Bruker,2010)'
_computing_data_reduction 'SAINT (Bruker,2000)'
_computing_molecular_graphics 'Ortep-3v2 for windows (Farrugia, 1997)'
_computing_publication_material 'PLATON (Spek, 2008)'
_computing_structure_refinement 'SHELXL-97 (Sheldrick, 2008)'
_computing_structure_solution 'SHELXS-97 (Sheldrick, 2008)'
_diffrn_ambient_temperature 293(2)
_diffrn_measured_fraction_theta_full 0.999
_diffrn_measured_fraction_theta_max 0.999
_diffrn_measurement_device_type 'CCD area detector'
_diffrn_measurement_method 'phi and omega scans'
_diffrn_radiation_monochromator graphite
_diffrn_radiation_source 'fine-focus sealed tube'
_diffrn_radiation_type MoK\a
_diffrn_radiation_wavelength 0.71073
_diffrn_reflns_av_R_equivalents 0.0652
_diffrn_reflns_av_unetI/netI 0.0438
_diffrn_reflns_limit_h_max 22
_diffrn_reflns_limit_h_min -23
_diffrn_reflns_limit_k_max 10
_diffrn_reflns_limit_k_min -10
_diffrn_reflns_limit_l_max 18
_diffrn_reflns_limit_l_min -18
_diffrn_reflns_number 33815
_diffrn_reflns_theta_full 27.50
_diffrn_reflns_theta_max 27.50
_diffrn_reflns_theta_min 1.15
_exptl_absorpt_coefficient_mu 5.879
_exptl_absorpt_correction_T_max 0.230
_exptl_absorpt_correction_T_min 0.187
_exptl_absorpt_correction_type multi-scan
_exptl_absorpt_process_details (SADABAS,SHELDRICK-1997)
_exptl_crystal_colour orange
_exptl_crystal_density_diffrn 1.873
_exptl_crystal_density_method 'not measured'
_exptl_crystal_description parallopiped
_exptl_crystal_F_000 1128
_exptl_crystal_size_max 0.30
_exptl_crystal_size_mid 0.25
_exptl_crystal_size_min 0.25
_refine_diff_density_max 0.714
_refine_diff_density_min -1.376
_refine_diff_density_rms 0.179
_refine_ls_extinction_method none
_refine_ls_goodness_of_fit_ref 1.069
_refine_ls_hydrogen_treatment noref
_refine_ls_matrix_type full
_refine_ls_number_parameters 284
_refine_ls_number_reflns 4785
_refine_ls_number_restraints 0
_refine_ls_restrained_S_all 1.069
_refine_ls_R_factor_all 0.0569
_refine_ls_R_factor_gt 0.0334
_refine_ls_shift/su_max 0.001
_refine_ls_shift/su_mean 0.000
_refine_ls_structure_factor_coef Fsqd
_refine_ls_weighting_details 'calc w=1/[\s^2^(Fo^2^)+(0.0439P)^2^+0.0000P] where P=(Fo^2^+2Fc^2^)/3'
_refine_ls_weighting_scheme calc
_refine_ls_wR_factor_gt 0.0707
_refine_ls_wR_factor_ref 0.0896
_reflns_number_gt 3572
_reflns_number_total 4785
_reflns_threshold_expression >2sigma(I)
_cod_data_source_file c3dt52630e.txt
_cod_data_source_block 1a
_cod_original_sg_symbol_H-M P2/c
_cod_database_code 7028437

loop_
_symmetry_equiv_pos_as_xyz
'x, y, z'
'-x, y, -z+1/2'
'-x, -y, -z'
'x, -y, z-1/2'

loop_
_atom_site_label
_atom_site_type_symbol
_atom_site_fract_x
_atom_site_fract_y
_atom_site_fract_z
_atom_site_U_iso_or_equiv
_atom_site_adp_type
_atom_site_occupancy
_atom_site_symmetry_multiplicity
_atom_site_calc_flag
_atom_site_refinement_flags
C1 C 0.3636(4) 0.4163(7) -0.0419(4) 0.0497(15) Uani 1 1 d .
C3 C 0.4746(4) 0.2367(7) 0.0337(4) 0.0485(16) Uani 1 1 d .
C2 C 0.4071(4) 0.4638(7) 0.1311(4) 0.0559(17) Uani 1 1 d .
C4 C 0.2608(4) 0.0140(7) 0.0263(4) 0.0457(14) Uani 1 1 d .
C5 C 0.2277(4) -0.1380(7) 0.0074(4) 0.0570(17) Uani 1 1 d .
H5 H 0.2551 -0.2203 -0.0216 0.068 Uiso 1 1 calc R
C6 C 0.1537(4) -0.1683(9) 0.0314(5) 0.0619(18) Uani 1 1 d .
H6 H 0.1329 -0.2718 0.0183 0.074 Uiso 1 1 calc R
C7 C 0.1102(4) -0.0522(8) 0.0734(4) 0.0531(16) Uani 1 1 d .
C8 C 0.1403(4) 0.1071(7) 0.0930(4) 0.0477(15) Uani 1 1 d .
C9 C 0.1010(4) 0.2404(8) 0.1335(5) 0.065(2) Uani 1 1 d .
H9 H 0.0507 0.2285 0.1485 0.078 Uiso 1 1 calc R
C10 C 0.1372(4) 0.3847(9) 0.1501(5) 0.0648(19) Uani 1 1 d .
H10 H 0.1113 0.4733 0.1752 0.078 Uiso 1 1 calc R
C11 C 0.2130(4) 0.4023(8) 0.1301(4) 0.0610(18) Uani 1 1 d .
H11 H 0.2369 0.5023 0.1438 0.073 Uiso 1 1 calc R
C12 C 0.2167(3) 0.1361(7) 0.0716(4) 0.0422(14) Uani 1 1 d .
C13 C 0.3967(4) -0.0462(8) 0.1877(4) 0.0562(17) Uani 1 1 d .
H13 H 0.4086 -0.1090 0.1365 0.067 Uiso 1 1 calc R
C14 C 0.3952(4) -0.1032(8) 0.2747(4) 0.0595(18) Uani 1 1 d .
H14 H 0.4062 -0.2101 0.2947 0.071 Uiso 1 1 calc R
C15 C 0.3642(4) 0.1547(8) 0.2721(4) 0.0545(16) Uani 1 1 d .
H15 H 0.3491 0.2590 0.2918 0.065 Uiso 1 1 calc R
C16 C -0.0641(4) -0.2410(9) 0.1229(5) 0.064(2) Uani 1 1 d .
C17 C -0.1043(5) -0.1217(11) 0.1682(5) 0.080(2) Uani 1 1 d .
H17 H -0.0828 -0.0184 0.1798 0.096 Uiso 1 1 calc R
C18 C -0.1762(5) -0.1549(11) 0.1965(5) 0.078(2) Uani 1 1 d .
H18 H -0.2034 -0.0757 0.2282 0.094 Uiso 1 1 calc R
C19 C -0.2068(5) -0.3066(12) 0.1768(6) 0.080(2) Uani 1 1 d .
H19 H -0.2555 -0.3291 0.1950 0.096 Uiso 1 1 calc R
C20 C -0.1684(5) -0.4254(11) 0.1318(6) 0.085(3) Uani 1 1 d .
H20 H -0.1907 -0.5277 0.1195 0.102 Uiso 1 1 calc R
C21 C -0.0962(4) -0.3937(10) 0.1045(5) 0.073(2) Uani 1 1 d .
H21 H -0.0692 -0.4746 0.0738 0.088 Uiso 1 1 calc R
N1 N 0.2519(3) 0.2833(6) 0.0927(4) 0.0485(13) Uani 1 1 d .
N2 N 0.3781(3) 0.1173(5) 0.1864(3) 0.0408(11) Uani 1 1 d .
N3 N 0.3744(3) 0.0262(7) 0.3267(4) 0.0551(16) Uani 1 1 d .
N4 N 0.0351(3) -0.0748(7) 0.1022(4) 0.0592(14) Uani 1 1 d .
N5 N 0.0096(4) -0.2215(7) 0.0905(5) 0.0703(17) Uani 1 1 d .
O1 O 0.3599(3) 0.5048(5) -0.1039(3) 0.0700(14) Uani 1 1 d .
O3 O 0.5364(3) 0.2145(6) 0.0132(4) 0.0723(14) Uani 1 1 d .
O2 O 0.4284(3) 0.5756(6) 0.1737(4) 0.0930(18) Uani 1 1 d .
O4 O 0.3296(2) 0.0513(5) 0.0047(2) 0.0450(10) Uani 1 1 d .
Re1 Re 0.372590(13) 0.27673(3) 0.064036(15) 0.03944(9) Uani 1 1 d .
H3 H 0.366(3) 0.020(6) 0.374(4) 0.020(15) Uiso 1 1 d .

loop_
_atom_site_aniso_label
_atom_site_aniso_U_11
_atom_site_aniso_U_22
_atom_site_aniso_U_33
_atom_site_aniso_U_23
_atom_site_aniso_U_13
_atom_site_aniso_U_12
C1 0.066(4) 0.047(4) 0.036(3) -0.002(3) -0.002(3) -0.008(3)
C3 0.075(5) 0.039(3) 0.032(3) 0.003(2) 0.009(3) 0.005(3)
C2 0.096(5) 0.035(3) 0.037(3) 0.005(3) 0.005(4) 0.001(3)
C4 0.058(4) 0.045(3) 0.034(3) 0.000(3) -0.002(3) 0.004(3)
C5 0.078(5) 0.037(4) 0.056(4) -0.013(3) 0.007(4) -0.004(3)
C6 0.068(5) 0.050(4) 0.067(5) -0.012(4) 0.003(4) -0.006(3)
C7 0.061(4) 0.058(4) 0.041(4) 0.001(3) 0.002(3) -0.005(3)
C8 0.060(4) 0.047(4) 0.036(3) -0.001(3) -0.001(3) 0.002(3)
C9 0.066(5) 0.067(5) 0.062(5) 0.006(4) 0.014(4) 0.016(4)
C10 0.069(5) 0.060(4) 0.067(5) -0.018(4) 0.016(4) 0.006(4)
C11 0.091(5) 0.039(3) 0.052(4) -0.011(3) 0.005(4) 0.006(3)
C12 0.061(4) 0.033(3) 0.032(3) 0.001(2) 0.000(3) 0.004(3)
C13 0.086(5) 0.044(4) 0.039(3) 0.002(3) 0.012(3) 0.019(3)
C14 0.103(5) 0.038(3) 0.038(3) 0.008(3) 0.003(4) 0.015(3)
C15 0.095(5) 0.040(3) 0.029(3) 0.000(3) 0.007(3) 0.005(3)
C16 0.058(4) 0.084(6) 0.049(4) 0.007(4) -0.003(4) -0.015(4)
C17 0.081(6) 0.097(7) 0.063(5) -0.016(5) 0.003(4) -0.023(5)
C18 0.083(6) 0.097(6) 0.055(5) -0.012(5) -0.005(4) -0.002(5)
C19 0.063(5) 0.117(7) 0.058(5) 0.011(5) -0.006(4) -0.019(5)
C20 0.082(6) 0.089(6) 0.085(6) -0.003(5) -0.005(5) -0.034(5)
C21 0.069(5) 0.080(6) 0.071(5) 0.000(4) 0.000(4) -0.016(4)
N1 0.068(3) 0.037(3) 0.041(3) 0.006(2) 0.004(3) 0.005(2)
N2 0.065(3) 0.037(3) 0.020(2) 0.0013(19) 0.005(2) 0.000(2)
N3 0.087(5) 0.053(3) 0.025(3) 0.002(3) 0.006(3) 0.002(3)
N4 0.059(4) 0.070(4) 0.048(3) 0.002(3) -0.004(3) -0.012(3)
N5 0.075(4) 0.067(4) 0.069(4) -0.002(3) -0.002(3) -0.013(3)
O1 0.099(4) 0.061(3) 0.049(3) 0.028(2) -0.014(3) -0.020(3)
O3 0.071(4) 0.079(4) 0.067(4) 0.006(3) 0.015(3) 0.008(3)
O2 0.163(6) 0.048(3) 0.067(3) -0.015(3) -0.013(4) -0.014(3)
O4 0.065(3) 0.043(2) 0.027(2) -0.0034(17) 0.002(2) -0.001(2)
Re1 0.06045(17) 0.03130(13) 0.02673(13) 0.00187(9) 0.00426(10) -0.00006(11)

loop_
_atom_type_symbol
_atom_type_description
_atom_type_scat_dispersion_real
_atom_type_scat_dispersion_imag
_atom_type_scat_source
C C 0.0033 0.0016 'International Tables Vol C Tables 4.2.6.8 and 6.1.1.4'
H H 0.0000 0.0000 'International Tables Vol C Tables 4.2.6.8 and 6.1.1.4'
N N 0.0061 0.0033 'International Tables Vol C Tables 4.2.6.8 and 6.1.1.4'
O O 0.0106 0.0060 'International Tables Vol C Tables 4.2.6.8 and 6.1.1.4'
Re Re -1.0185 7.2310 'International Tables Vol C Tables 4.2.6.8 and 6.1.1.4'

loop_
_geom_angle_atom_site_label_1
_geom_angle_atom_site_label_2
_geom_angle_atom_site_label_3
_geom_angle
O1 C1 Re1 177.3(5)
O3 C3 Re1 178.2(6)
O2 C2 Re1 178.5(6)
O4 C4 C5 123.6(6)
O4 C4 C12 118.6(5)
C5 C4 C12 117.8(6)
C4 C5 C6 120.4(6)
C4 C5 H5 119.8
C6 C5 H5 119.8
C7 C6 C5 122.7(6)
C7 C6 H6 118.7
C5 C6 H6 118.7
C6 C7 C8 119.8(6)
C6 C7 N4 126.1(6)
C8 C7 N4 114.1(6)
C9 C8 C7 125.8(6)
C9 C8 C12 116.7(6)
C7 C8 C12 117.5(6)
C10 C9 C8 119.5(7)
C10 C9 H9 120.3
C8 C9 H9 120.3
C9 C10 C11 120.7(6)
C9 C10 H10 119.7
C11 C10 H10 119.7
N1 C11 C10 122.4(6)
N1 C11 H11 118.8
C10 C11 H11 118.8
N1 C12 C8 121.7(5)
N1 C12 C4 116.6(5)
C8 C12 C4 121.8(5)
C14 C13 N2 109.5(5)
C14 C13 H13 125.2
N2 C13 H13 125.2
C13 C14 N3 106.0(5)
C13 C14 H14 127.0
N3 C14 H14 127.0
N2 C15 N3 111.4(6)
N2 C15 H15 124.3
N3 C15 H15 124.3
C17 C16 C21 120.0(7)
C17 C16 N5 125.3(7)
C21 C16 N5 114.6(7)
C16 C17 C18 120.2(8)
C16 C17 H17 119.9
C18 C17 H17 119.9
C19 C18 C17 118.5(8)
C19 C18 H18 120.7
C17 C18 H18 120.7
C20 C19 C18 122.2(8)
C20 C19 H19 118.9
C18 C19 H19 118.9
C19 C20 C21 119.5(8)
C19 C20 H20 120.3
C21 C20 H20 120.3
C20 C21 C16 119.5(8)
C20 C21 H21 120.2
C16 C21 H21 120.2
C11 N1 C12 119.0(6)
C11 N1 Re1 128.7(5)
C12 N1 Re1 112.2(4)
C15 N2 C13 105.1(5)
C15 N2 Re1 129.0(4)
C13 N2 Re1 125.9(4)
C15 N3 C14 107.9(5)
C15 N3 H3 127(4)
C14 N3 H3 124(4)
N5 N4 C7 114.3(6)
N4 N5 C16 112.7(6)
C4 O4 Re1 115.2(3)
C2 Re1 C3 87.5(3)
C2 Re1 C1 87.9(2)
C3 Re1 C1 88.5(3)
C2 Re1 O4 172.6(2)
C3 Re1 O4 95.5(2)
C1 Re1 O4 98.9(2)
C2 Re1 N2 92.5(2)
C3 Re1 N2 93.7(2)
C1 Re1 N2 177.7(2)
O4 Re1 N2 80.61(15)
C2 Re1 N1 100.9(3)
C3 Re1 N1 171.2(2)
C1 Re1 N1 94.4(2)
O4 Re1 N1 75.92(17)
N2 Re1 N1 83.35(17)

loop_
_geom_bond_atom_site_label_1
_geom_bond_atom_site_label_2
_geom_bond_distance
C1 O1 1.150(7)
C1 Re1 1.910(6)
C3 O3 1.157(8)
C3 Re1 1.904(8)
C2 O2 1.152(7)
C2 Re1 1.889(6)
C4 O4 1.303(7)
C4 C5 1.384(8)
C4 C12 1.429(7)
C5 C6 1.390(9)
C5 H5 0.9300
C6 C7 1.368(9)
C6 H6 0.9300
C7 C8 1.418(8)
C7 N4 1.420(8)
C8 C9 1.417(8)
C8 C12 1.420(8)
C9 C10 1.348(9)
C9 H9 0.9300
C10 C11 1.391(9)
C10 H10 0.9300
C11 N1 1.309(7)
C11 H11 0.9300
C12 N1 1.373(7)
C13 C14 1.345(8)
C13 N2 1.360(7)
C13 H13 0.9300
C14 N3 1.345(8)
C14 H14 0.9300
C15 N2 1.311(7)
C15 N3 1.315(7)
C15 H15 0.9300
C16 C17 1.375(10)
C16 C21 1.380(9)
C16 N5 1.413(9)
C17 C18 1.378(10)
C17 H17 0.9300
C18 C19 1.366(11)
C18 H18 0.9300
C19 C20 1.353(11)
C19 H19 0.9300
C20 C21 1.376(10)
C20 H20 0.9300
C21 H21 0.9300
N1 Re1 2.195(6)
N2 Re1 2.194(4)
N3 H3 0.70(5)
N4 N5 1.277(7)
O4 Re1 2.144(4)
